data_4120945
loop_
_publ_author_name
'Michael I. Lipschutz'
'Xinzheng Yang'
'Ruchira Chatterjee'
'T. Don Tilley'

_publ_section_title
;
 A Structurally Rigid Bis(amido) Ligand Framework in Low-Coordinate Ni(I),
 Ni(II), and Ni(III) Analogues Provides Access to a Ni(III) Methyl Complex
 via Oxidative Addition
;
_journal_name_full 'Journal of the American Chemical Society'
_journal_page_first 15298
_journal_page_last 15301
_journal_paper_doi 10.1021/ja408151h
_journal_volume 135
_journal_year 2013
_chemical_formula_sum 'C31 H55 N2 Ni Si2'
_chemical_formula_weight 570.66
_chemical_name_systematic
;
 ?
;
_space_group_IT_number 2
_symmetry_cell_setting triclinic
_symmetry_space_group_name_Hall '-P 1'
_symmetry_space_group_name_H-M 'P -1'
_atom_sites_solution_hydrogens geom
_atom_sites_solution_primary direct
_atom_sites_solution_secondary difmap
_audit_creation_method SHELXL-97
_cell_angle_alpha 82.230(5)
_cell_angle_beta 71.210(5)
_cell_angle_gamma 88.850(5)
_cell_formula_units_Z 4
_cell_length_a 11.8649(13)
_cell_length_b 17.206(2)
_cell_length_c 17.3304(19)
_cell_measurement_reflns_used 9818
_cell_measurement_temperature 100(2)
_cell_measurement_theta_max 25.46
_cell_measurement_theta_min 2.26
_cell_volume 3317.6(7)
_computing_cell_refinement 'Bruker SAINT'
_computing_data_collection 'Bruker APEX2'
_computing_data_reduction 'Bruker SAINT'
_computing_molecular_graphics ORTEP32
_computing_publication_material WinGX
_computing_structure_refinement 'SHELXL-97 (Sheldrick, 2008)'
_computing_structure_solution SIR-97
_diffrn_ambient_temperature 100(2)
_diffrn_detector_area_resol_mean 8.366
_diffrn_measured_fraction_theta_full 0.999
_diffrn_measured_fraction_theta_max 0.991
_diffrn_measurement_device_type 'Bruker APEX-II CCD'
_diffrn_measurement_method 'phi and omega scans'
_diffrn_radiation_monochromator 'QUAZAR multilayer mirrors'
_diffrn_radiation_source 'microfocus sealed tube'
_diffrn_radiation_type MoK\a
_diffrn_radiation_wavelength 0.71073
_diffrn_reflns_av_R_equivalents 0.0408
_diffrn_reflns_av_sigmaI/netI 0.0477
_diffrn_reflns_limit_h_max 14
_diffrn_reflns_limit_h_min -14
_diffrn_reflns_limit_k_max 20
_diffrn_reflns_limit_k_min -20
_diffrn_reflns_limit_l_max 20
_diffrn_reflns_limit_l_min -20
_diffrn_reflns_number 40695
_diffrn_reflns_theta_full 25.00
_diffrn_reflns_theta_max 25.52
_diffrn_reflns_theta_min 1.19
_exptl_absorpt_coefficient_mu 0.678
_exptl_absorpt_correction_T_max 0.9933
_exptl_absorpt_correction_T_min 0.9478
_exptl_absorpt_correction_type multi-scan
_exptl_absorpt_process_details SADABS
_exptl_crystal_colour green
_exptl_crystal_density_diffrn 1.142
_exptl_crystal_description plate
_exptl_crystal_F_000 1244
_exptl_crystal_size_max 0.08
_exptl_crystal_size_mid 0.03
_exptl_crystal_size_min 0.01
_refine_diff_density_max 1.186
_refine_diff_density_min -0.677
_refine_diff_density_rms 0.064
_refine_ls_extinction_method none
_refine_ls_goodness_of_fit_ref 1.040
_refine_ls_hydrogen_treatment constr
_refine_ls_matrix_type full
_refine_ls_number_parameters 679
_refine_ls_number_reflns 12267
_refine_ls_number_restraints 0
_refine_ls_restrained_S_all 1.040
_refine_ls_R_factor_all 0.0551
_refine_ls_R_factor_gt 0.0390
_refine_ls_shift/su_max 0.002
_refine_ls_shift/su_mean 0.000
_refine_ls_structure_factor_coef Fsqd
_refine_ls_weighting_details 'calc w=1/[\s^2^(Fo^2^)+(0.0257P)^2^+3.4783P] where P=(Fo^2^+2Fc^2^)/3'
_refine_ls_weighting_scheme calc
_refine_ls_wR_factor_gt 0.0821
_refine_ls_wR_factor_ref 0.0895
_reflns_number_gt 9804
_reflns_number_total 12267
_reflns_threshold_expression >2sigma(I)
_cod_data_source_file ja408151h_si_004.cif
_cod_data_source_block shelxl
_cod_original_cell_volume 3317.7(6)
_cod_database_code 4120945

loop_
_symmetry_equiv_pos_as_xyz
'x, y, z'
'-x, -y, -z'

loop_
_atom_site_label
_atom_site_type_symbol
_atom_site_fract_x
_atom_site_fract_y
_atom_site_fract_z
_atom_site_U_iso_or_equiv
_atom_site_adp_type
_atom_site_occupancy
_atom_site_symmetry_multiplicity
_atom_site_calc_flag
_atom_site_refinement_flags
C1 C 0.3742(2) 0.03575(14) 0.27976(14) 0.0164(5) Uani 1 1 d .
C2 C 0.3736(2) -0.03923(14) 0.25547(14) 0.0175(5) Uani 1 1 d .
C3 C 0.4307(2) -0.09988(16) 0.28880(16) 0.0250(6) Uani 1 1 d .
H3 H 0.4312 -0.1504 0.2723 0.030 Uiso 1 1 calc R
C4 C 0.4865(2) -0.08835(16) 0.34513(17) 0.0285(6) Uani 1 1 d .
H4 H 0.5250 -0.1304 0.3671 0.034 Uiso 1 1 calc R
C5 C 0.4857(2) -0.01529(16) 0.36913(16) 0.0248(6) Uani 1 1 d .
H5 H 0.5240 -0.0075 0.4080 0.030 Uiso 1 1 calc R
C6 C 0.4302(2) 0.04756(15) 0.33793(15) 0.0183(5) Uani 1 1 d .
C7 C 0.4261(2) 0.12627(15) 0.36893(16) 0.0240(6) Uani 1 1 d .
H7 H 0.4011 0.1652 0.3296 0.029 Uiso 1 1 calc R
C8 C 0.3305(4) 0.1252(2) 0.4521(2) 0.0734(13) Uani 1 1 d .
H8A H 0.3554 0.0920 0.4941 0.110 Uiso 1 1 calc R
H8B H 0.2557 0.1040 0.4498 0.110 Uiso 1 1 calc R
H8C H 0.3187 0.1787 0.4662 0.110 Uiso 1 1 calc R
C9 C 0.5435(4) 0.1553(3) 0.3695(4) 0.0963(18) Uani 1 1 d .
H9A H 0.5694 0.1207 0.4100 0.145 Uiso 1 1 calc R
H9B H 0.5355 0.2087 0.3842 0.145 Uiso 1 1 calc R
H9C H 0.6025 0.1556 0.3148 0.145 Uiso 1 1 calc R
C10 C 0.3119(2) -0.05592(16) 0.19496(15) 0.0241(6) Uani 1 1 d .
H10 H 0.2695 -0.0076 0.1819 0.029 Uiso 1 1 calc R
C11 C 0.2197(3) -0.12334(18) 0.23058(18) 0.0383(8) Uani 1 1 d .
H11A H 0.2596 -0.1716 0.2429 0.057 Uiso 1 1 calc R
H11B H 0.1800 -0.1309 0.1904 0.057 Uiso 1 1 calc R
H11C H 0.1605 -0.1106 0.2812 0.057 Uiso 1 1 calc R
C12 C 0.4024(3) -0.07519(18) 0.11427(17) 0.0361(7) Uani 1 1 d .
H12A H 0.4590 -0.0310 0.0897 0.054 Uiso 1 1 calc R
H12B H 0.3605 -0.0847 0.0760 0.054 Uiso 1 1 calc R
H12C H 0.4455 -0.1222 0.1257 0.054 Uiso 1 1 calc R
C13 C 0.4012(3) 0.26156(16) 0.16554(17) 0.0311(7) Uani 1 1 d .
H13A H 0.3190 0.2791 0.1770 0.047 Uiso 1 1 calc R
H13B H 0.4518 0.2912 0.1141 0.047 Uiso 1 1 calc R
H13C H 0.4300 0.2705 0.2107 0.047 Uiso 1 1 calc R
C14 C 0.3596(2) 0.14537(18) 0.06442(16) 0.0321(7) Uani 1 1 d .
H14A H 0.3462 0.0898 0.0624 0.048 Uiso 1 1 calc R
H14B H 0.4222 0.1675 0.0142 0.048 Uiso 1 1 calc R
H14C H 0.2858 0.1737 0.0688 0.048 Uiso 1 1 calc R
C15 C 0.5643(2) 0.12432(18) 0.13185(18) 0.0370(8) Uani 1 1 d .
H15A H 0.5921 0.1306 0.1781 0.055 Uiso 1 1 calc R
H15B H 0.6141 0.1570 0.0822 0.055 Uiso 1 1 calc R
H15C H 0.5695 0.0692 0.1227 0.055 Uiso 1 1 calc R
C16 C 0.0519(2) 0.23828(14) 0.27466(14) 0.0136(5) Uani 1 1 d .
C17 C 0.0928(2) 0.31349(14) 0.28138(15) 0.0176(5) Uani 1 1 d .
C18 C 0.1251(2) 0.36927(15) 0.21186(15) 0.0193(5) Uani 1 1 d .
H18 H 0.1521 0.4198 0.2155 0.023 Uiso 1 1 calc R
C19 C 0.1189(2) 0.35281(14) 0.13731(15) 0.0175(5) Uani 1 1 d .
H19 H 0.1440 0.3914 0.0901 0.021 Uiso 1 1 calc R
C20 C 0.0765(2) 0.28082(14) 0.13122(14) 0.0168(5) Uani 1 1 d .
H20 H 0.0720 0.2704 0.0798 0.020 Uiso 1 1 calc R
C21 C 0.0400(2) 0.22316(14) 0.19903(14) 0.0153(5) Uani 1 1 d .
C22 C -0.0235(2) 0.14938(14) 0.19305(15) 0.0185(5) Uani 1 1 d .
H22 H -0.0371 0.1132 0.2456 0.022 Uiso 1 1 calc R
C23 C 0.0468(2) 0.10539(16) 0.12231(17) 0.0275(6) Uani 1 1 d .
H23A H 0.0686 0.1413 0.0706 0.041 Uiso 1 1 calc R
H23B H -0.0023 0.0618 0.1187 0.041 Uiso 1 1 calc R
H23C H 0.1192 0.0848 0.1324 0.041 Uiso 1 1 calc R
C24 C -0.1454(2) 0.17124(16) 0.18491(17) 0.0274(6) Uani 1 1 d .
H24A H -0.1903 0.1987 0.2309 0.041 Uiso 1 1 calc R
H24B H -0.1896 0.1235 0.1856 0.041 Uiso 1 1 calc R
H24C H -0.1344 0.2056 0.1329 0.041 Uiso 1 1 calc R
C25 C 0.1014(2) 0.33309(15) 0.36187(16) 0.0247(6) Uani 1 1 d .
H25 H 0.0552 0.2917 0.4066 0.030 Uiso 1 1 calc R
C26 C 0.2307(3) 0.33156(18) 0.36155(18) 0.0363(7) Uani 1 1 d .
H26A H 0.2621 0.2790 0.3537 0.054 Uiso 1 1 calc R
H26B H 0.2339 0.3447 0.4141 0.054 Uiso 1 1 calc R
H26C H 0.2789 0.3700 0.3166 0.054 Uiso 1 1 calc R
C27 C 0.0474(3) 0.41262(18) 0.38245(19) 0.0389(8) Uani 1 1 d .
H27A H 0.0970 0.4549 0.3435 0.058 Uiso 1 1 calc R
H27B H 0.0439 0.4191 0.4385 0.058 Uiso 1 1 calc R
H27C H -0.0332 0.4146 0.3785 0.058 Uiso 1 1 calc R
C28 C -0.2022(2) 0.25047(15) 0.41006(16) 0.0241(6) Uani 1 1 d .
H28A H -0.1645 0.2996 0.4133 0.036 Uiso 1 1 calc R
H28B H -0.2799 0.2430 0.4532 0.036 Uiso 1 1 calc R
H28C H -0.2129 0.2528 0.3560 0.036 Uiso 1 1 calc R
C29 C -0.0775(3) 0.16689(17) 0.52472(16) 0.0315(7) Uani 1 1 d .
H29A H -0.0181 0.1277 0.5294 0.047 Uiso 1 1 calc R
H29B H -0.1519 0.1542 0.5702 0.047 Uiso 1 1 calc R
H29C H -0.0478 0.2190 0.5271 0.047 Uiso 1 1 calc R
C30 C -0.1883(2) 0.07429(16) 0.42947(17) 0.0278(6) Uani 1 1 d .
H30A H -0.2064 0.0745 0.3781 0.042 Uiso 1 1 calc R
H30B H -0.2627 0.0707 0.4758 0.042 Uiso 1 1 calc R
H30C H -0.1394 0.0291 0.4369 0.042 Uiso 1 1 calc R
C31 C 0.1137(3) 0.03297(18) 0.3756(2) 0.0491(10) Uani 1 1 d .
H31A H 0.0667 0.0457 0.4300 0.074 Uiso 1 1 calc R
H31B H 0.1833 0.0033 0.3798 0.074 Uiso 1 1 calc R
H31C H 0.0646 0.0013 0.3552 0.074 Uiso 1 1 calc R
C32 C 0.0904(2) 0.25191(14) -0.16551(14) 0.0137(5) Uani 1 1 d .
C33 C -0.0044(2) 0.29036(14) -0.11292(14) 0.0156(5) Uani 1 1 d .
C34 C -0.0971(2) 0.24572(15) -0.05437(15) 0.0198(6) Uani 1 1 d .
H34 H -0.1610 0.2713 -0.0191 0.024 Uiso 1 1 calc R
C35 C -0.0976(2) 0.16490(15) -0.04666(15) 0.0216(6) Uani 1 1 d .
H35 H -0.1616 0.1351 -0.0065 0.026 Uiso 1 1 calc R
C36 C -0.0044(2) 0.12746(15) -0.09770(15) 0.0205(6) Uani 1 1 d .
H36 H -0.0053 0.0718 -0.0920 0.025 Uiso 1 1 calc R
C37 C 0.0908(2) 0.16943(14) -0.15725(15) 0.0171(5) Uani 1 1 d .
C38 C -0.0037(2) 0.37913(14) -0.11701(15) 0.0176(5) Uani 1 1 d .
H38 H 0.0532 0.4014 -0.1717 0.021 Uiso 1 1 calc R
C39 C -0.1247(2) 0.41526(16) -0.10936(18) 0.0292(6) Uani 1 1 d .
H39A H -0.1553 0.3983 -0.1508 0.044 Uiso 1 1 calc R
H39B H -0.1161 0.4726 -0.1181 0.044 Uiso 1 1 calc R
H39C H -0.1805 0.3981 -0.0543 0.044 Uiso 1 1 calc R
C40 C 0.0431(2) 0.40253(15) -0.05024(15) 0.0225(6) Uani 1 1 d .
H40A H -0.0120 0.3823 0.0042 0.034 Uiso 1 1 calc R
H40B H 0.0492 0.4598 -0.0556 0.034 Uiso 1 1 calc R
H40C H 0.1218 0.3804 -0.0567 0.034 Uiso 1 1 calc R
C41 C 0.1906(2) 0.12369(15) -0.21011(16) 0.0232(6) Uani 1 1 d .
H41 H 0.2547 0.1622 -0.2452 0.028 Uiso 1 1 calc R
C42 C 0.2455(3) 0.06480(16) -0.15856(18) 0.0306(7) Uani 1 1 d .
H42A H 0.2718 0.0921 -0.1210 0.046 Uiso 1 1 calc R
H42B H 0.3139 0.0406 -0.1951 0.046 Uiso 1 1 calc R
H42C H 0.1859 0.0241 -0.1266 0.046 Uiso 1 1 calc R
C43 C 0.1464(3) 0.08036(17) -0.26771(18) 0.0338(7) Uani 1 1 d .
H43A H 0.0868 0.0400 -0.2348 0.051 Uiso 1 1 calc R
H43B H 0.2138 0.0556 -0.3047 0.051 Uiso 1 1 calc R
H43C H 0.1107 0.1179 -0.3003 0.051 Uiso 1 1 calc R
C44 C 0.0124(3) 0.3132(2) -0.31787(18) 0.0430(9) Uani 1 1 d .
H44A H -0.0162 0.2591 -0.2958 0.064 Uiso 1 1 calc R
H44B H 0.0052 0.3262 -0.3729 0.064 Uiso 1 1 calc R
H44C H -0.0356 0.3490 -0.2815 0.064 Uiso 1 1 calc R
C45 C 0.2617(3) 0.26110(19) -0.40054(18) 0.0456(9) Uani 1 1 d .
H45A H 0.3455 0.2654 -0.4041 0.068 Uiso 1 1 calc R
H45B H 0.2535 0.2790 -0.4546 0.068 Uiso 1 1 calc R
H45C H 0.2340 0.2063 -0.3831 0.068 Uiso 1 1 calc R
C46 C 0.2226(3) 0.42566(16) -0.36762(17) 0.0323(7) Uani 1 1 d .
H46A H 0.1747 0.4616 -0.3314 0.048 Uiso 1 1 calc R
H46B H 0.2142 0.4378 -0.4224 0.048 Uiso 1 1 calc R
H46C H 0.3065 0.4317 -0.3719 0.048 Uiso 1 1 calc R
C47 C 0.4503(2) 0.45848(14) -0.27028(14) 0.0150(5) Uani 1 1 d .
C48 C 0.3850(2) 0.52862(14) -0.26837(14) 0.0162(5) Uani 1 1 d .
C49 C 0.4118(2) 0.58256(15) -0.33973(16) 0.0229(6) Uani 1 1 d .
H49 H 0.3694 0.6300 -0.3391 0.027 Uiso 1 1 calc R
C50 C 0.4984(2) 0.56857(17) -0.41122(16) 0.0285(7) Uani 1 1 d .
H50 H 0.5142 0.6058 -0.4594 0.034 Uiso 1 1 calc R
C51 C 0.5623(2) 0.50033(16) -0.41286(15) 0.0255(6) Uani 1 1 d .
H51 H 0.6216 0.4912 -0.4625 0.031 Uiso 1 1 calc R
C52 C 0.5413(2) 0.44495(15) -0.34331(14) 0.0187(5) Uani 1 1 d .
C53 C 0.6165(2) 0.37196(17) -0.34678(16) 0.0271(6) Uani 1 1 d .
H53 H 0.6127 0.3513 -0.2892 0.032 Uiso 1 1 calc R
C54 C 0.7476(3) 0.3887(2) -0.3972(2) 0.0490(9) Uani 1 1 d .
H54A H 0.7552 0.4021 -0.4555 0.074 Uiso 1 1 calc R
H54B H 0.7939 0.3420 -0.3901 0.074 Uiso 1 1 calc R
H54C H 0.7777 0.4327 -0.3784 0.074 Uiso 1 1 calc R
C55 C 0.5671(3) 0.30823(17) -0.38036(18) 0.0363(7) Uani 1 1 d .
H55A H 0.4858 0.2936 -0.3446 0.054 Uiso 1 1 calc R
H55B H 0.6174 0.2622 -0.3822 0.054 Uiso 1 1 calc R
H55C H 0.5663 0.3277 -0.4360 0.054 Uiso 1 1 calc R
C56 C 0.2900(2) 0.54858(15) -0.19067(16) 0.0216(6) Uani 1 1 d .
H56 H 0.2746 0.5011 -0.1482 0.026 Uiso 1 1 calc R
C57 C 0.1723(2) 0.57121(16) -0.20466(17) 0.0271(6) Uani 1 1 d .
H57A H 0.1849 0.6183 -0.2454 0.041 Uiso 1 1 calc R
H57B H 0.1140 0.5818 -0.1527 0.041 Uiso 1 1 calc R
H57C H 0.1425 0.5280 -0.2248 0.041 Uiso 1 1 calc R
C58 C 0.3332(3) 0.61537(18) -0.15630(18) 0.0349(7) Uani 1 1 d .
H58A H 0.3495 0.6626 -0.1971 0.052 Uiso 1 1 calc R
H58B H 0.4062 0.6001 -0.1439 0.052 Uiso 1 1 calc R
H58C H 0.2716 0.6262 -0.1059 0.052 Uiso 1 1 calc R
C59 C 0.6196(2) 0.48754(15) -0.17395(15) 0.0202(6) Uani 1 1 d .
H59A H 0.6771 0.4753 -0.2255 0.030 Uiso 1 1 calc R
H59B H 0.6613 0.4938 -0.1346 0.030 Uiso 1 1 calc R
H59C H 0.5799 0.5363 -0.1847 0.030 Uiso 1 1 calc R
C60 C 0.4062(2) 0.42470(17) -0.02721(15) 0.0270(6) Uani 1 1 d .
H60A H 0.3642 0.4737 -0.0330 0.040 Uiso 1 1 calc R
H60B H 0.4534 0.4290 0.0093 0.040 Uiso 1 1 calc R
H60C H 0.3482 0.3811 -0.0037 0.040 Uiso 1 1 calc R
C61 C 0.5903(2) 0.31472(15) -0.11611(17) 0.0259(6) Uani 1 1 d .
H61A H 0.5348 0.2694 -0.0986 0.039 Uiso 1 1 calc R
H61B H 0.6279 0.3189 -0.0740 0.039 Uiso 1 1 calc R
H61C H 0.6516 0.3080 -0.1682 0.039 Uiso 1 1 calc R
C62 C 0.3153(2) 0.26039(15) -0.11842(16) 0.0256(6) Uani 1 1 d .
H62A H 0.3772 0.2232 -0.1404 0.038 Uiso 1 1 calc R
H62B H 0.2380 0.2326 -0.0949 0.038 Uiso 1 1 calc R
H62C H 0.3336 0.2844 -0.0755 0.038 Uiso 1 1 calc R
N1 N 0.02674(17) 0.17727(11) 0.34229(12) 0.0148(4) Uani 1 1 d .
N2 N 0.31652(17) 0.10036(11) 0.24716(12) 0.0154(4) Uani 1 1 d .
N3 N 0.18501(17) 0.29869(11) -0.22618(11) 0.0145(4) Uani 1 1 d .
N4 N 0.42673(16) 0.40175(11) -0.19814(11) 0.0130(4) Uani 1 1 d .
Si1 Si -0.10540(6) 0.16661(4) 0.42479(4) 0.01836(15) Uani 1 1 d .
Si2 Si 0.40635(6) 0.15520(4) 0.15559(4) 0.02004(16) Uani 1 1 d .
Si3 Si 0.17068(6) 0.32301(4) -0.32429(4) 0.01929(16) Uani 1 1 d .
Si4 Si 0.50707(6) 0.40629(4) -0.13049(4) 0.01560(15) Uani 1 1 d .
Ni1 Ni 0.16526(3) 0.128355(18) 0.300901(18) 0.01544(8) Uani 1 1 d .
Ni2 Ni 0.30975(3) 0.340791(18) -0.205566(18) 0.01309(8) Uani 1 1 d .

loop_
_atom_site_aniso_label
_atom_site_aniso_U_11
_atom_site_aniso_U_22
_atom_site_aniso_U_33
_atom_site_aniso_U_23
_atom_site_aniso_U_13
_atom_site_aniso_U_12
C1 0.0109(12) 0.0190(14) 0.0147(12) 0.0024(10) 0.0002(9) 0.0027(10)
C2 0.0167(13) 0.0181(14) 0.0148(12) -0.0020(10) -0.0014(10) 0.0028(10)
C3 0.0283(15) 0.0178(14) 0.0257(14) -0.0037(12) -0.0046(12) 0.0077(11)
C4 0.0259(15) 0.0264(16) 0.0325(16) 0.0000(13) -0.0109(12) 0.0134(12)
C5 0.0213(14) 0.0296(16) 0.0254(14) -0.0007(12) -0.0118(11) 0.0061(12)
C6 0.0143(13) 0.0200(14) 0.0181(13) -0.0002(11) -0.0028(10) 0.0010(10)
C7 0.0300(15) 0.0199(15) 0.0240(14) 0.0005(11) -0.0126(12) -0.0035(11)
C8 0.122(4) 0.041(2) 0.043(2) -0.0179(18) -0.003(2) -0.008(2)
C9 0.049(3) 0.073(3) 0.188(6) -0.068(4) -0.048(3) -0.006(2)
C10 0.0319(16) 0.0222(15) 0.0174(13) -0.0047(11) -0.0062(11) 0.0033(12)
C11 0.0447(19) 0.043(2) 0.0298(17) -0.0040(14) -0.0147(14) -0.0123(15)
C12 0.051(2) 0.0324(18) 0.0226(15) -0.0078(13) -0.0078(14) 0.0024(15)
C13 0.0278(16) 0.0235(16) 0.0348(16) 0.0103(13) -0.0056(13) -0.0032(12)
C14 0.0288(16) 0.0415(18) 0.0176(14) 0.0084(13) -0.0011(12) 0.0003(13)
C15 0.0166(15) 0.0396(19) 0.0409(18) 0.0139(14) 0.0018(12) 0.0028(13)
C16 0.0098(12) 0.0135(13) 0.0142(12) 0.0000(10) -0.0002(9) 0.0021(9)
C17 0.0170(13) 0.0158(13) 0.0194(13) -0.0018(10) -0.0052(10) -0.0007(10)
C18 0.0180(13) 0.0142(13) 0.0250(14) -0.0005(11) -0.0067(11) -0.0004(10)
C19 0.0142(13) 0.0154(13) 0.0178(13) 0.0053(10) -0.0010(10) 0.0015(10)
C20 0.0173(13) 0.0189(14) 0.0131(12) -0.0008(10) -0.0039(10) 0.0020(10)
C21 0.0119(12) 0.0131(13) 0.0198(13) -0.0020(10) -0.0038(10) 0.0038(10)
C22 0.0205(13) 0.0154(13) 0.0202(13) -0.0010(11) -0.0078(10) -0.0022(10)
C23 0.0262(15) 0.0203(15) 0.0366(16) -0.0084(12) -0.0092(12) -0.0011(12)
C24 0.0199(14) 0.0290(16) 0.0344(16) -0.0091(13) -0.0083(12) -0.0029(12)
C25 0.0348(16) 0.0181(14) 0.0211(14) -0.0006(11) -0.0095(12) -0.0044(12)
C26 0.052(2) 0.0335(18) 0.0336(17) -0.0050(14) -0.0272(15) 0.0001(15)
C27 0.052(2) 0.0322(18) 0.0367(18) -0.0159(14) -0.0156(15) 0.0027(15)
C28 0.0230(14) 0.0206(15) 0.0226(14) -0.0027(11) 0.0008(11) 0.0042(11)
C29 0.0420(18) 0.0286(17) 0.0178(14) 0.0027(12) -0.0036(12) 0.0008(13)
C30 0.0218(15) 0.0218(15) 0.0298(15) 0.0018(12) 0.0036(12) -0.0032(11)
C31 0.0400(19) 0.0287(18) 0.050(2) 0.0252(15) 0.0120(15) 0.0146(15)
C32 0.0159(12) 0.0150(13) 0.0136(12) -0.0021(10) -0.0092(10) -0.0024(10)
C33 0.0182(13) 0.0153(13) 0.0160(12) -0.0020(10) -0.0091(10) 0.0015(10)
C34 0.0179(13) 0.0197(14) 0.0218(13) -0.0030(11) -0.0061(11) 0.0007(11)
C35 0.0202(14) 0.0208(14) 0.0224(14) 0.0019(11) -0.0066(11) -0.0067(11)
C36 0.0248(14) 0.0123(13) 0.0273(14) -0.0038(11) -0.0117(11) -0.0026(11)
C37 0.0199(13) 0.0154(13) 0.0192(13) -0.0052(10) -0.0094(10) -0.0004(10)
C38 0.0196(13) 0.0133(13) 0.0189(13) -0.0015(10) -0.0053(10) 0.0012(10)
C39 0.0281(16) 0.0179(15) 0.0418(17) -0.0001(13) -0.0135(13) 0.0059(12)
C40 0.0277(15) 0.0171(14) 0.0223(14) -0.0058(11) -0.0062(11) 0.0010(11)
C41 0.0256(15) 0.0149(14) 0.0265(14) -0.0055(11) -0.0036(11) 0.0022(11)
C42 0.0276(16) 0.0202(15) 0.0414(17) -0.0026(13) -0.0081(13) 0.0038(12)
C43 0.0438(19) 0.0246(16) 0.0330(17) -0.0132(13) -0.0086(14) 0.0032(13)
C44 0.0356(18) 0.068(2) 0.0304(17) 0.0090(16) -0.0237(14) -0.0158(16)
C45 0.075(3) 0.043(2) 0.0209(16) -0.0091(14) -0.0175(16) 0.0167(18)
C46 0.0459(19) 0.0304(17) 0.0222(15) 0.0041(12) -0.0159(13) -0.0079(14)
C47 0.0138(12) 0.0188(13) 0.0140(12) -0.0011(10) -0.0071(10) -0.0028(10)
C48 0.0149(12) 0.0162(13) 0.0177(13) 0.0000(10) -0.0065(10) -0.0015(10)
C49 0.0262(15) 0.0156(14) 0.0280(15) 0.0018(11) -0.0122(12) 0.0003(11)
C50 0.0307(16) 0.0312(17) 0.0197(14) 0.0107(12) -0.0081(12) -0.0056(13)
C51 0.0215(14) 0.0378(17) 0.0129(13) -0.0001(12) -0.0007(10) -0.0027(12)
C52 0.0178(13) 0.0257(15) 0.0141(12) -0.0038(11) -0.0068(10) 0.0006(11)
C53 0.0279(15) 0.0355(17) 0.0165(13) -0.0058(12) -0.0052(11) 0.0138(13)
C54 0.0243(17) 0.059(2) 0.068(2) -0.0314(19) -0.0118(16) 0.0136(16)
C55 0.0388(18) 0.0269(17) 0.0369(17) -0.0038(14) -0.0043(14) 0.0085(14)
C56 0.0201(14) 0.0178(14) 0.0246(14) -0.0022(11) -0.0047(11) 0.0051(11)
C57 0.0197(14) 0.0209(15) 0.0368(16) 0.0009(12) -0.0060(12) 0.0029(11)
C58 0.0298(17) 0.0379(18) 0.0397(18) -0.0199(15) -0.0094(13) 0.0086(14)
C59 0.0201(14) 0.0195(14) 0.0230(14) -0.0019(11) -0.0099(11) -0.0040(11)
C60 0.0301(16) 0.0327(17) 0.0191(14) -0.0030(12) -0.0090(12) -0.0071(12)
C61 0.0246(15) 0.0225(15) 0.0340(16) 0.0027(12) -0.0169(12) -0.0016(11)
C62 0.0308(16) 0.0213(15) 0.0286(15) 0.0098(12) -0.0198(12) -0.0081(12)
N1 0.0157(11) 0.0100(10) 0.0156(10) 0.0024(8) -0.0026(8) 0.0006(8)
N2 0.0136(10) 0.0150(11) 0.0152(10) 0.0019(8) -0.0032(8) 0.0032(8)
N3 0.0151(11) 0.0147(11) 0.0145(10) -0.0013(8) -0.0060(8) 0.0001(8)
N4 0.0127(10) 0.0120(10) 0.0133(10) 0.0008(8) -0.0036(8) -0.0016(8)
Si1 0.0188(4) 0.0148(4) 0.0159(3) 0.0011(3) 0.0007(3) 0.0019(3)
Si2 0.0134(4) 0.0217(4) 0.0196(4) 0.0063(3) -0.0016(3) 0.0015(3)
Si3 0.0231(4) 0.0215(4) 0.0155(3) -0.0001(3) -0.0099(3) -0.0029(3)
Si4 0.0163(3) 0.0158(4) 0.0156(3) 0.0004(3) -0.0072(3) -0.0029(3)
Ni1 0.01352(16) 0.01422(17) 0.01480(16) 0.00317(13) -0.00155(12) 0.00257(12)
Ni2 0.01386(16) 0.01274(17) 0.01330(16) -0.00008(12) -0.00580(12) -0.00119(12)

loop_
_atom_type_symbol
_atom_type_description
_atom_type_scat_dispersion_real
_atom_type_scat_dispersion_imag
_atom_type_scat_source
C C 0.0033 0.0016 'International Tables Vol C Tables 4.2.6.8 and 6.1.1.4'
H H 0.0000 0.0000 'International Tables Vol C Tables 4.2.6.8 and 6.1.1.4'
N N 0.0061 0.0033 'International Tables Vol C Tables 4.2.6.8 and 6.1.1.4'
Si Si 0.0817 0.0704 'International Tables Vol C Tables 4.2.6.8 and 6.1.1.4'
Ni Ni 0.3393 1.1124 'International Tables Vol C Tables 4.2.6.8 and 6.1.1.4'

loop_
_geom_angle_atom_site_label_1
_geom_angle_atom_site_label_2
_geom_angle_atom_site_label_3
_geom_angle
C6 C1 C2 119.8(2)
C6 C1 N2 119.3(2)
C2 C1 N2 120.9(2)
C3 C2 C1 118.8(2)
C3 C2 C10 119.1(2)
C1 C2 C10 122.1(2)
C4 C3 C2 121.6(2)
C4 C3 H3 119.2
C2 C3 H3 119.2
C5 C4 C3 119.3(2)
C5 C4 H4 120.4
C3 C4 H4 120.4
C4 C5 C6 121.7(2)
C4 C5 H5 119.1
C6 C5 H5 119.1
C5 C6 C1 118.9(2)
C5 C6 C7 120.1(2)
C1 C6 C7 121.0(2)
C9 C7 C6 114.3(3)
C9 C7 C8 111.9(3)
C6 C7 C8 110.7(2)
C9 C7 H7 106.4
C6 C7 H7 106.4
C8 C7 H7 106.4
C7 C8 H8A 109.5
C7 C8 H8B 109.5
H8A C8 H8B 109.5
C7 C8 H8C 109.5
H8A C8 H8C 109.5
H8B C8 H8C 109.5
C7 C9 H9A 109.5
C7 C9 H9B 109.5
H9A C9 H9B 109.5
C7 C9 H9C 109.5
H9A C9 H9C 109.5
H9B C9 H9C 109.5
C2 C10 C11 112.1(2)
C2 C10 C12 111.2(2)
C11 C10 C12 109.2(2)
C2 C10 H10 108.1
C11 C10 H10 108.1
C12 C10 H10 108.1
C10 C11 H11A 109.5
C10 C11 H11B 109.5
H11A C11 H11B 109.5
C10 C11 H11C 109.5
H11A C11 H11C 109.5
H11B C11 H11C 109.5
C10 C12 H12A 109.5
C10 C12 H12B 109.5
H12A C12 H12B 109.5
C10 C12 H12C 109.5
H12A C12 H12C 109.5
H12B C12 H12C 109.5
Si2 C13 H13A 109.5
Si2 C13 H13B 109.5
H13A C13 H13B 109.5
Si2 C13 H13C 109.5
H13A C13 H13C 109.5
H13B C13 H13C 109.5
Si2 C14 H14A 109.5
Si2 C14 H14B 109.5
H14A C14 H14B 109.5
Si2 C14 H14C 109.5
H14A C14 H14C 109.5
H14B C14 H14C 109.5
Si2 C15 H15A 109.5
Si2 C15 H15B 109.5
H15A C15 H15B 109.5
Si2 C15 H15C 109.5
H15A C15 H15C 109.5
H15B C15 H15C 109.5
C21 C16 N1 119.6(2)
C21 C16 C17 119.9(2)
N1 C16 C17 120.4(2)
C21 C16 Ni1 99.62(15)
N1 C16 Ni1 49.38(10)
C17 C16 Ni1 117.36(16)
C18 C17 C16 118.3(2)
C18 C17 C25 120.2(2)
C16 C17 C25 121.5(2)
C19 C18 C17 121.4(2)
C19 C18 H18 119.3
C17 C18 H18 119.3
C20 C19 C18 120.3(2)
C20 C19 H19 119.8
C18 C19 H19 119.8
C19 C20 C21 121.0(2)
C19 C20 H20 119.5
C21 C20 H20 119.5
C20 C21 C16 118.9(2)
C20 C21 C22 119.2(2)
C16 C21 C22 121.6(2)
C21 C22 C23 113.8(2)
C21 C22 C24 109.0(2)
C23 C22 C24 110.1(2)
C21 C22 H22 107.9
C23 C22 H22 107.9
C24 C22 H22 107.9
C22 C23 H23A 109.5
C22 C23 H23B 109.5
H23A C23 H23B 109.5
C22 C23 H23C 109.5
H23A C23 H23C 109.5
H23B C23 H23C 109.5
C22 C24 H24A 109.5
C22 C24 H24B 109.5
H24A C24 H24B 109.5
C22 C24 H24C 109.5
H24A C24 H24C 109.5
H24B C24 H24C 109.5
C17 C25 C26 111.1(2)
C17 C25 C27 112.5(2)
C26 C25 C27 110.0(2)
C17 C25 H25 107.7
C26 C25 H25 107.7
C27 C25 H25 107.7
C25 C26 H26A 109.5
C25 C26 H26B 109.5
H26A C26 H26B 109.5
C25 C26 H26C 109.5
H26A C26 H26C 109.5
H26B C26 H26C 109.5
C25 C27 H27A 109.5
C25 C27 H27B 109.5
H27A C27 H27B 109.5
C25 C27 H27C 109.5
H27A C27 H27C 109.5
H27B C27 H27C 109.5
Si1 C28 H28A 109.5
Si1 C28 H28B 109.5
H28A C28 H28B 109.5
Si1 C28 H28C 109.5
H28A C28 H28C 109.5
H28B C28 H28C 109.5
Si1 C29 H29A 109.5
Si1 C29 H29B 109.5
H29A C29 H29B 109.5
Si1 C29 H29C 109.5
H29A C29 H29C 109.5
H29B C29 H29C 109.5
Si1 C30 H30A 109.5
Si1 C30 H30B 109.5
H30A C30 H30B 109.5
Si1 C30 H30C 109.5
H30A C30 H30C 109.5
H30B C30 H30C 109.5
Ni1 C31 H31A 109.5
Ni1 C31 H31B 109.5
H31A C31 H31B 109.5
Ni1 C31 H31C 109.5
H31A C31 H31C 109.5
H31B C31 H31C 109.5
C37 C32 C33 119.9(2)
C37 C32 N3 121.4(2)
C33 C32 N3 118.7(2)
C34 C33 C32 119.2(2)
C34 C33 C38 119.6(2)
C32 C33 C38 121.1(2)
C35 C34 C33 121.0(2)
C35 C34 H34 119.5
C33 C34 H34 119.5
C34 C35 C36 119.6(2)
C34 C35 H35 120.2
C36 C35 H35 120.2
C35 C36 C37 121.7(2)
C35 C36 H36 119.2
C37 C36 H36 119.2
C36 C37 C32 118.5(2)
C36 C37 C41 118.3(2)
C32 C37 C41 123.1(2)
C33 C38 C39 113.9(2)
C33 C38 C40 109.54(19)
C39 C38 C40 110.1(2)
C33 C38 H38 107.7
C39 C38 H38 107.7
C40 C38 H38 107.7
C38 C39 H39A 109.5
C38 C39 H39B 109.5
H39A C39 H39B 109.5
C38 C39 H39C 109.5
H39A C39 H39C 109.5
H39B C39 H39C 109.5
C38 C40 H40A 109.5
C38 C40 H40B 109.5
H40A C40 H40B 109.5
C38 C40 H40C 109.5
H40A C40 H40C 109.5
H40B C40 H40C 109.5
C37 C41 C42 112.5(2)
C37 C41 C43 111.1(2)
C42 C41 C43 109.5(2)
C37 C41 H41 107.9
C42 C41 H41 107.9
C43 C41 H41 107.9
C41 C42 H42A 109.5
C41 C42 H42B 109.5
H42A C42 H42B 109.5
C41 C42 H42C 109.5
H42A C42 H42C 109.5
H42B C42 H42C 109.5
C41 C43 H43A 109.5
C41 C43 H43B 109.5
H43A C43 H43B 109.5
C41 C43 H43C 109.5
H43A C43 H43C 109.5
H43B C43 H43C 109.5
Si3 C44 H44A 109.5
Si3 C44 H44B 109.5
H44A C44 H44B 109.5
Si3 C44 H44C 109.5
H44A C44 H44C 109.5
H44B C44 H44C 109.5
Si3 C45 H45A 109.5
Si3 C45 H45B 109.5
H45A C45 H45B 109.5
Si3 C45 H45C 109.5
H45A C45 H45C 109.5
H45B C45 H45C 109.5
Si3 C46 H46A 109.5
Si3 C46 H46B 109.5
H46A C46 H46B 109.5
Si3 C46 H46C 109.5
H46A C46 H46C 109.5
H46B C46 H46C 109.5
C52 C47 C48 120.1(2)
C52 C47 N4 119.5(2)
C48 C47 N4 120.4(2)
C49 C48 C47 118.4(2)
C49 C48 C56 118.8(2)
C47 C48 C56 122.7(2)
C50 C49 C48 121.4(2)
C50 C49 H49 119.3
C48 C49 H49 119.3
C49 C50 C51 120.1(2)
C49 C50 H50 120.0
C51 C50 H50 120.0
C50 C51 C52 121.2(2)
C50 C51 H51 119.4
C52 C51 H51 119.4
C51 C52 C47 118.7(2)
C51 C52 C53 119.7(2)
C47 C52 C53 121.6(2)
C55 C53 C52 111.2(2)
C55 C53 C54 109.5(2)
C52 C53 C54 113.0(2)
C55 C53 H53 107.6
C52 C53 H53 107.6
C54 C53 H53 107.6
C53 C54 H54A 109.5
C53 C54 H54B 109.5
H54A C54 H54B 109.5
C53 C54 H54C 109.5
H54A C54 H54C 109.5
H54B C54 H54C 109.5
C53 C55 H55A 109.5
C53 C55 H55B 109.5
H55A C55 H55B 109.5
C53 C55 H55C 109.5
H55A C55 H55C 109.5
H55B C55 H55C 109.5
C57 C56 C48 112.8(2)
C57 C56 C58 108.8(2)
C48 C56 C58 111.0(2)
C57 C56 H56 108.0
C48 C56 H56 108.0
C58 C56 H56 108.0
C56 C57 H57A 109.5
C56 C57 H57B 109.5
H57A C57 H57B 109.5
C56 C57 H57C 109.5
H57A C57 H57C 109.5
H57B C57 H57C 109.5
C56 C58 H58A 109.5
C56 C58 H58B 109.5
H58A C58 H58B 109.5
C56 C58 H58C 109.5
H58A C58 H58C 109.5
H58B C58 H58C 109.5
Si4 C59 H59A 109.5
Si4 C59 H59B 109.5
H59A C59 H59B 109.5
Si4 C59 H59C 109.5
H59A C59 H59C 109.5
H59B C59 H59C 109.5
Si4 C60 H60A 109.5
Si4 C60 H60B 109.5
H60A C60 H60B 109.5
Si4 C60 H60C 109.5
H60A C60 H60C 109.5
H60B C60 H60C 109.5
Si4 C61 H61A 109.5
Si4 C61 H61B 109.5
H61A C61 H61B 109.5
Si4 C61 H61C 109.5
H61A C61 H61C 109.5
H61B C61 H61C 109.5
Ni2 C62 H62A 109.5
Ni2 C62 H62B 109.5
H62A C62 H62B 109.5
Ni2 C62 H62C 109.5
H62A C62 H62C 109.5
H62B C62 H62C 109.5
C16 N1 Si1 124.72(15)
C16 N1 Ni1 94.01(14)
Si1 N1 Ni1 141.15(11)
C1 N2 Si2 115.07(15)
C1 N2 Ni1 122.59(15)
Si2 N2 Ni1 122.16(11)
C32 N3 Si3 116.85(14)
C32 N3 Ni2 124.40(14)
Si3 N3 Ni2 118.52(11)
C47 N4 Si4 119.82(15)
C47 N4 Ni2 102.90(13)
Si4 N4 Ni2 137.28(11)
N1 Si1 C30 111.70(11)
N1 Si1 C29 111.49(12)
C30 Si1 C29 108.71(13)
N1 Si1 C28 108.19(11)
C30 Si1 C28 107.62(12)
C29 Si1 C28 109.03(13)
N2 Si2 C13 110.53(11)
N2 Si2 C14 113.72(11)
C13 Si2 C14 106.13(13)
N2 Si2 C15 110.24(11)
C13 Si2 C15 108.31(14)
C14 Si2 C15 107.69(14)
N3 Si3 C44 109.95(11)
N3 Si3 C46 110.92(11)
C44 Si3 C46 108.42(15)
N3 Si3 C45 113.09(12)
C44 Si3 C45 108.68(16)
C46 Si3 C45 105.60(15)
N4 Si4 C59 108.28(10)
N4 Si4 C60 110.74(11)
C59 Si4 C60 109.56(12)
N4 Si4 C61 113.16(11)
C59 Si4 C61 106.90(12)
C60 Si4 C61 108.10(13)
N1 Ni1 N2 167.42(9)
N1 Ni1 C31 93.97(11)
N2 Ni1 C31 98.40(11)
N1 Ni1 C16 36.61(8)
N2 Ni1 C16 131.73(8)
C31 Ni1 C16 129.16(11)
N4 Ni2 N3 167.38(8)
N4 Ni2 C62 95.53(9)
N3 Ni2 C62 96.65(10)

loop_
_geom_bond_atom_site_label_1
_geom_bond_atom_site_label_2
_geom_bond_distance
C1 C6 1.411(3)
C1 C2 1.411(3)
C1 N2 1.439(3)
C2 C3 1.394(3)
C2 C10 1.517(3)
C3 C4 1.380(4)
C3 H3 0.9500
C4 C5 1.375(4)
C4 H4 0.9500
C5 C6 1.392(3)
C5 H5 0.9500
C6 C7 1.517(4)
C7 C9 1.492(4)
C7 C8 1.519(4)
C7 H7 1.0000
C8 H8A 0.9800
C8 H8B 0.9800
C8 H8C 0.9800
C9 H9A 0.9800
C9 H9B 0.9800
C9 H9C 0.9800
C10 C11 1.532(4)
C10 C12 1.537(4)
C10 H10 1.0000
C11 H11A 0.9800
C11 H11B 0.9800
C11 H11C 0.9800
C12 H12A 0.9800
C12 H12B 0.9800
C12 H12C 0.9800
C13 Si2 1.859(3)
C13 H13A 0.9800
C13 H13B 0.9800
C13 H13C 0.9800
C14 Si2 1.864(3)
C14 H14A 0.9800
C14 H14B 0.9800
C14 H14C 0.9800
C15 Si2 1.867(3)
C15 H15A 0.9800
C15 H15B 0.9800
C15 H15C 0.9800
C16 C21 1.421(3)
C16 N1 1.421(3)
C16 C17 1.423(3)
C16 Ni1 2.377(2)
C17 C18 1.387(3)
C17 C25 1.513(3)
C18 C19 1.384(3)
C18 H18 0.9500
C19 C20 1.376(3)
C19 H19 0.9500
C20 C21 1.388(3)
C20 H20 0.9500
C21 C22 1.521(3)
C22 C23 1.529(4)
C22 C24 1.533(3)
C22 H22 1.0000
C23 H23A 0.9800
C23 H23B 0.9800
C23 H23C 0.9800
C24 H24A 0.9800
C24 H24B 0.9800
C24 H24C 0.9800
C25 C26 1.533(4)
C25 C27 1.536(4)
C25 H25 1.0000
C26 H26A 0.9800
C26 H26B 0.9800
C26 H26C 0.9800
C27 H27A 0.9800
C27 H27B 0.9800
C27 H27C 0.9800
C28 Si1 1.868(3)
C28 H28A 0.9800
C28 H28B 0.9800
C28 H28C 0.9800
C29 Si1 1.866(3)
C29 H29A 0.9800
C29 H29B 0.9800
C29 H29C 0.9800
C30 Si1 1.864(3)
C30 H30A 0.9800
C30 H30B 0.9800
C30 H30C 0.9800
C31 Ni1 1.924(3)
C31 H31A 0.9800
C31 H31B 0.9800
C31 H31C 0.9800
C32 C37 1.407(3)
C32 C33 1.417(3)
C32 N3 1.435(3)
C33 C34 1.390(3)
C33 C38 1.520(3)
C34 C35 1.379(4)
C34 H34 0.9500
C35 C36 1.384(4)
C35 H35 0.9500
C36 C37 1.394(3)
C36 H36 0.9500
C37 C41 1.522(3)
C38 C39 1.526(3)
C38 C40 1.535(3)
C38 H38 1.0000
C39 H39A 0.9800
C39 H39B 0.9800
C39 H39C 0.9800
C40 H40A 0.9800
C40 H40B 0.9800
C40 H40C 0.9800
C41 C42 1.534(4)
C41 C43 1.543(4)
C41 H41 1.0000
C42 H42A 0.9800
C42 H42B 0.9800
C42 H42C 0.9800
C43 H43A 0.9800
C43 H43B 0.9800
C43 H43C 0.9800
C44 Si3 1.855(3)
C44 H44A 0.9800
C44 H44B 0.9800
C44 H44C 0.9800
C45 Si3 1.861(3)
C45 H45A 0.9800
C45 H45B 0.9800
C45 H45C 0.9800
C46 Si3 1.858(3)
C46 H46A 0.9800
C46 H46B 0.9800
C46 H46C 0.9800
C47 C52 1.418(3)
C47 C48 1.419(3)
C47 N4 1.432(3)
C48 C49 1.393(3)
C48 C56 1.527(3)
C49 C50 1.378(4)
C49 H49 0.9500
C50 C51 1.384(4)
C50 H50 0.9500
C51 C52 1.389(3)
C51 H51 0.9500
C52 C53 1.522(4)
C53 C55 1.517(4)
C53 C54 1.530(4)
C53 H53 1.0000
C54 H54A 0.9800
C54 H54B 0.9800
C54 H54C 0.9800
C55 H55A 0.9800
C55 H55B 0.9800
C55 H55C 0.9800
C56 C57 1.527(3)
C56 C58 1.531(4)
C56 H56 1.0000
C57 H57A 0.9800
C57 H57B 0.9800
C57 H57C 0.9800
C58 H58A 0.9800
C58 H58B 0.9800
C58 H58C 0.9800
C59 Si4 1.857(2)
C59 H59A 0.9800
C59 H59B 0.9800
C59 H59C 0.9800
C60 Si4 1.869(3)
C60 H60A 0.9800
C60 H60B 0.9800
C60 H60C 0.9800
C61 Si4 1.873(3)
C61 H61A 0.9800
C61 H61B 0.9800
C61 H61C 0.9800
C62 Ni2 1.922(2)
C62 H62A 0.9800
C62 H62B 0.9800
C62 H62C 0.9800
N1 Si1 1.741(2)
N1 Ni1 1.809(2)
N2 Si2 1.758(2)
N2 Ni1 1.8249(19)
N3 Si3 1.7566(19)
N3 Ni2 1.8156(19)
N4 Si4 1.7427(19)
N4 Ni2 1.8037(18)
